data_4101776
loop_
_publ_author_name
'Gr\'egory Nocton'
'Pawel Horeglad'
'Valentina Vetere'
'Jacques P\'ecaut'
'Lionel Dubois'
'Pascale Maldivi'
'Norman M. Edelstein'
'Marinella Mazzanti'

_publ_contact_author
;
      Dr Marinella Mazzanti
      LCIB (UMR-E 3 CEA-UJF)
      DRFMC, CEA Grenoble
      17, rue des Martyrs
      38054 Grenoble cedex 9
;
_publ_section_title
;
 Synthesis, Structure, and Bonding of Stable Complexes of Pentavalent
 Uranyl
;
_journal_name_full 'Journal of the American Chemical Society'
_journal_page_first 495
_journal_page_last 508
_journal_paper_doi 10.1021/ja9037164
_journal_volume 132
_journal_year 2010
_chemical_formula_sum 'C52 H78 K N2 O8 U'
_chemical_formula_weight 1136.29
_chemical_name_systematic
; 
 ? 
;
_space_group_IT_number 14
_symmetry_cell_setting monoclinic
_symmetry_space_group_name_Hall '-P 2ybc'
_symmetry_space_group_name_H-M 'P 1 21/c 1'
_atom_sites_solution_hydrogens geom
_atom_sites_solution_primary direct
_atom_sites_solution_secondary difmap
_audit_creation_method SHELXL-97
_cell_angle_alpha 90.00
_cell_angle_beta 112.9413(12)
_cell_angle_gamma 90.00
_cell_formula_units_Z 4
_cell_length_a 17.46080(19)
_cell_length_b 21.55872(18)
_cell_length_c 15.06929(15)
_cell_measurement_reflns_used 30930
_cell_measurement_temperature 150(2)
_cell_measurement_theta_max 28.9165
_cell_measurement_theta_min 3.0330
_cell_volume 5223.90(10)
_computing_cell_refinement
;
CrysAlisPro, Oxford Diffraction Ltd.,
Version 1.171.33.31 (release 08-01-2009 CrysAlis171 .NET)
(compiled Jan  8 2009,16:24:04)
;
_computing_data_collection
;
CrysAlisPro, Oxford Diffraction Ltd.,
Version 1.171.33.31 (release 08-01-2009 CrysAlis171 .NET)
(compiled Jan  8 2009,16:24:04)
;
_computing_data_reduction
;
CrysAlisPro, Oxford Diffraction Ltd.,
Version 1.171.33.31 (release 08-01-2009 CrysAlis171 .NET)
(compiled Jan  8 2009,16:24:04)
;
_computing_structure_refinement 'SHELXL-97 (Sheldrick, 1997)'
_computing_structure_solution 'SHELXS-97 (Sheldrick, 1990)'
_diffrn_ambient_temperature 150(2)
_diffrn_detector_area_resol_mean 15.9653
_diffrn_measured_fraction_theta_full 0.975
_diffrn_measured_fraction_theta_max 0.918
_diffrn_measurement_details
;
  1 omega   -6.00   81.00   1.0000   30.0000
omega____ theta____ kappa____ phi______ frames
    -       17.1550   64.0000   64.0000 87

  2 omega  -26.00   43.00   1.0000   30.0000
omega____ theta____ kappa____ phi______ frames
    -       17.1550  -37.0000  330.0000 69

  3 omega  -47.00   47.00   1.0000   30.0000
omega____ theta____ kappa____ phi______ frames
    -       17.1550  -77.0000  210.0000 94

  4 omega   -9.00   59.00   1.0000   30.0000
omega____ theta____ kappa____ phi______ frames
    -       17.1550   37.0000  210.0000 68

  5 omega  -53.00   24.00   1.0000   30.0000
omega____ theta____ kappa____ phi______ frames
    -       17.1550  -77.0000   90.0000 77

  6 omega  -13.00   87.00   1.0000   30.0000
omega____ theta____ kappa____ phi______ frames
    -       17.1550   77.0000  270.0000 100

  7 omega   34.00   70.00   1.0000   30.0000
omega____ theta____ kappa____ phi______ frames
    -       17.1550  179.0000   30.0000 36

  8 omega  -50.00   40.00   1.0000   30.0000
omega____ theta____ kappa____ phi______ frames
    -       17.1550  -64.0000  115.0000 90

;
_diffrn_measurement_device_type 'Goniometer KM4/Xcalibur,detector:Sapphire3'
_diffrn_measurement_method '\w scans'
_diffrn_radiation_monochromator graphite
_diffrn_radiation_source 'fine-focus sealed tube'
_diffrn_radiation_type MoK\a
_diffrn_radiation_wavelength 0.71073
_diffrn_reflns_av_R_equivalents 0.0299
_diffrn_reflns_av_sigmaI/netI 0.0442
_diffrn_reflns_limit_h_max 23
_diffrn_reflns_limit_h_min -23
_diffrn_reflns_limit_k_max 29
_diffrn_reflns_limit_k_min -27
_diffrn_reflns_limit_l_max 20
_diffrn_reflns_limit_l_min -20
_diffrn_reflns_number 65088
_diffrn_reflns_theta_full 28.00
_diffrn_reflns_theta_max 28.98
_diffrn_reflns_theta_min 3.04
_exptl_absorpt_coefficient_mu 3.239
_exptl_absorpt_correction_T_max 0.8050
_exptl_absorpt_correction_T_min 0.4056
_exptl_absorpt_correction_type multi-scan
_exptl_absorpt_process_details
;
CrysAlis RED, Oxford Diffraction Ltd.,
Version 1.171.33.31 (release 08-01-2009 CrysAlis171 .NET)
(compiled Jan  8 2009,16:24:04)
empirical absorption correction using spherical harmonics,
 implemented in SCALE3 ABSPACK scaling algorithm.
;
_exptl_crystal_colour green
_exptl_crystal_density_diffrn 1.445
_exptl_crystal_density_method 'not measured'
_exptl_crystal_description parallelepipedic
_exptl_crystal_F_000 2316
_exptl_crystal_size_max 0.34
_exptl_crystal_size_mid 0.12
_exptl_crystal_size_min 0.07
_refine_diff_density_max 1.172
_refine_diff_density_min -0.529
_refine_diff_density_rms 0.079
_refine_ls_extinction_method none
_refine_ls_goodness_of_fit_ref 0.882
_refine_ls_hydrogen_treatment mixed
_refine_ls_matrix_type full
_refine_ls_number_parameters 657
_refine_ls_number_reflns 12734
_refine_ls_number_restraints 3
_refine_ls_restrained_S_all 0.882
_refine_ls_R_factor_all 0.0444
_refine_ls_R_factor_gt 0.0257
_refine_ls_shift/su_max 0.013
_refine_ls_shift/su_mean 0.000
_refine_ls_structure_factor_coef Fsqd
_refine_ls_weighting_details 'calc w=1/[\s^2^(Fo^2^)+(0.0321P)^2^+0.0000P] where P=(Fo^2^+2Fc^2^)/3'
_refine_ls_weighting_scheme calc
_refine_ls_wR_factor_gt 0.0532
_refine_ls_wR_factor_ref 0.0551
_reflns_number_gt 9162
_reflns_number_total 12734
_reflns_threshold_expression >2sigma(I)
_cod_data_source_file ja9037164_si_001_3.cif
_cod_data_source_block complex8
_cod_original_cell_volume 5223.89(9)
_cod_original_sg_symbol_H-M 'P 21/c'
_cod_database_code 4101776

loop_
_symmetry_equiv_pos_as_xyz
'x, y, z'
'-x, y+1/2, -z+1/2'
'-x, -y, -z'
'x, -y-1/2, z-1/2'

loop_
_atom_site_label
_atom_site_type_symbol
_atom_site_fract_x
_atom_site_fract_y
_atom_site_fract_z
_atom_site_U_iso_or_equiv
_atom_site_adp_type
_atom_site_occupancy
_atom_site_symmetry_multiplicity
_atom_site_calc_flag
_atom_site_refinement_flags
_atom_site_disorder_assembly
_atom_site_disorder_group
U1 U 0.384514(6) 0.777958(4) 0.433252(7) 0.02648(3) Uani 1 1 d . . .
K1 K 0.45371(4) 0.78875(3) 0.19089(4) 0.03855(15) Uani 1 1 d . . .
O1U O 0.43120(12) 0.80912(8) 0.35114(13) 0.0336(4) Uani 1 1 d . . .
O2U O 0.34150(12) 0.74934(9) 0.52005(13) 0.0340(4) Uani 1 1 d . . .
O1 O 0.51911(11) 0.76983(8) 0.56366(13) 0.0314(4) Uani 1 1 d . . .
O2 O 0.25613(11) 0.82121(8) 0.33127(13) 0.0332(4) Uani 1 1 d . . .
N1 N 0.45175(14) 0.66932(10) 0.43666(15) 0.0296(5) Uani 1 1 d . . .
N2 N 0.30095(14) 0.70024(10) 0.29993(16) 0.0298(5) Uani 1 1 d . . .
C1 C 0.53002(17) 0.65703(12) 0.46562(18) 0.0309(6) Uani 1 1 d . . .
H1 H 0.5435 0.6190 0.4433 0.037 Uiso 1 1 calc R . .
C2 C 0.59925(16) 0.69312(13) 0.52693(19) 0.0304(6) Uani 1 1 d . . .
C3 C 0.59199(17) 0.74688(13) 0.57760(18) 0.0294(6) Uani 1 1 d . . .
C4 C 0.66743(17) 0.77356(13) 0.64558(18) 0.0337(6) Uani 1 1 d . . .
C5 C 0.74221(18) 0.74672(15) 0.6556(2) 0.0388(7) Uani 1 1 d . . .
H5 H 0.7916 0.7652 0.7002 0.047 Uiso 1 1 calc R . .
C6 C 0.75109(18) 0.69423(14) 0.6050(2) 0.0381(7) Uani 1 1 d . . .
C7 C 0.67873(18) 0.66838(14) 0.54187(19) 0.0356(6) Uani 1 1 d . . .
H7 H 0.6818 0.6325 0.5067 0.043 Uiso 1 1 calc R . .
C8 C 0.66572(18) 0.83182(14) 0.7031(2) 0.0381(7) Uani 1 1 d . . .
C9 C 0.6338(2) 0.88604(14) 0.6325(2) 0.0476(8) Uani 1 1 d . . .
H9A H 0.6752 0.8965 0.6058 0.071 Uiso 1 1 calc R . .
H9B H 0.6244 0.9221 0.6665 0.071 Uiso 1 1 calc R . .
H9C H 0.5815 0.8742 0.5801 0.071 Uiso 1 1 calc R . .
C10 C 0.6079(3) 0.82347(18) 0.7575(3) 0.0505(9) Uani 1 1 d . . .
H10A H 0.616(2) 0.8603(17) 0.796(3) 0.076 Uiso 1 1 d . . .
H10B H 0.627(2) 0.7861(17) 0.795(3) 0.076 Uiso 1 1 d . . .
H10C H 0.550(2) 0.8234(17) 0.713(3) 0.076 Uiso 1 1 d . . .
C11 C 0.7512(2) 0.85028(17) 0.7771(3) 0.0629(10) Uani 1 1 d . . .
H11A H 0.7891 0.8575 0.7444 0.094 Uiso 1 1 calc R . .
H11B H 0.7732 0.8168 0.8244 0.094 Uiso 1 1 calc R . .
H11C H 0.7462 0.8883 0.8102 0.094 Uiso 1 1 calc R . .
C12 C 0.83756(19) 0.66822(17) 0.6230(2) 0.0480(8) Uani 1 1 d . . .
C13 C 0.8805(2) 0.6502(2) 0.7289(3) 0.0823(14) Uani 1 1 d . . .
H13A H 0.8480 0.6180 0.7442 0.123 Uiso 1 1 calc R . .
H13B H 0.8846 0.6867 0.7693 0.123 Uiso 1 1 calc R . .
H13C H 0.9363 0.6345 0.7412 0.123 Uiso 1 1 calc R . .
C14 C 0.8343(2) 0.61055(18) 0.5632(3) 0.0652(10) Uani 1 1 d . . .
H14A H 0.8014 0.5784 0.5780 0.098 Uiso 1 1 calc R . .
H14B H 0.8908 0.5952 0.5785 0.098 Uiso 1 1 calc R . .
H14C H 0.8084 0.6210 0.4945 0.098 Uiso 1 1 calc R . .
C15 C 0.8898(2) 0.7172(2) 0.5994(3) 0.0768(12) Uani 1 1 d . . .
H15A H 0.9436 0.6993 0.6070 0.115 Uiso 1 1 calc R . .
H15B H 0.8988 0.7525 0.6433 0.115 Uiso 1 1 calc R . .
H15C H 0.8606 0.7313 0.5328 0.115 Uiso 1 1 calc R . .
C21 C 0.25344(16) 0.71553(12) 0.21296(19) 0.0316(6) Uani 1 1 d . . .
H21 H 0.2431 0.6837 0.1661 0.038 Uiso 1 1 calc R . .
C22 C 0.21409(16) 0.77402(13) 0.17714(19) 0.0319(6) Uani 1 1 d . . .
C23 C 0.21176(16) 0.82314(12) 0.23957(19) 0.0303(6) Uani 1 1 d . . .
C24 C 0.15695(17) 0.87442(12) 0.1957(2) 0.0336(6) Uani 1 1 d . . .
C25 C 0.11504(17) 0.87475(13) 0.0973(2) 0.0372(7) Uani 1 1 d . . .
H25 H 0.0791 0.9088 0.0696 0.045 Uiso 1 1 calc R . .
C26 C 0.12123(17) 0.82789(14) 0.0334(2) 0.0377(7) Uani 1 1 d . A .
C27 C 0.17013(16) 0.77807(13) 0.07652(19) 0.0351(6) Uani 1 1 d . . .
H27 H 0.1746 0.7450 0.0372 0.042 Uiso 1 1 calc R . .
C28 C 0.07423(19) 0.83369(16) -0.0757(2) 0.0451(8) Uani 1 1 d D . .
C29B C 0.1324(17) 0.820(2) -0.1252(19) 0.099(17) Uani 0.149(8) 1 d PD A 2
H29D H 0.1058 0.8315 -0.1933 0.148 Uiso 0.149(8) 1 calc PR A 2
H29E H 0.1454 0.7755 -0.1199 0.148 Uiso 0.149(8) 1 calc PR A 2
H29F H 0.1838 0.8437 -0.0945 0.148 Uiso 0.149(8) 1 calc PR A 2
C29 C 0.0964(4) 0.7829(3) -0.1297(3) 0.0693(17) Uani 0.851(8) 1 d P A 1
H29A H 0.1566 0.7827 -0.1121 0.104 Uiso 0.851(8) 1 calc PR A 1
H29B H 0.0680 0.7902 -0.1992 0.104 Uiso 0.851(8) 1 calc PR A 1
H29C H 0.0789 0.7429 -0.1133 0.104 Uiso 0.851(8) 1 calc PR A 1
C30B C 0.0167(19) 0.7767(11) -0.1048(17) 0.105(17) Uani 0.149(8) 1 d PD A 2
H30D H 0.0460 0.7420 -0.1197 0.158 Uiso 0.149(8) 1 calc PR A 2
H30E H -0.0333 0.7867 -0.1618 0.158 Uiso 0.149(8) 1 calc PR A 2
H30F H 0.0007 0.7650 -0.0516 0.158 Uiso 0.149(8) 1 calc PR A 2
C30 C -0.0178(2) 0.8342(3) -0.1012(3) 0.0600(16) Uani 0.851(8) 1 d P A 1
H30A H -0.0470 0.8400 -0.1709 0.090 Uiso 0.851(8) 1 calc PR A 1
H30B H -0.0319 0.8683 -0.0672 0.090 Uiso 0.851(8) 1 calc PR A 1
H30C H -0.0348 0.7947 -0.0822 0.090 Uiso 0.851(8) 1 calc PR A 1
C31B C 0.020(3) 0.8905(14) -0.1047(18) 0.11(2) Uani 0.149(8) 1 d PD A 2
H31D H 0.0543 0.9276 -0.0942 0.159 Uiso 0.149(8) 1 calc PR A 2
H31E H -0.0141 0.8932 -0.0658 0.159 Uiso 0.149(8) 1 calc PR A 2
H31F H -0.0172 0.8876 -0.1731 0.159 Uiso 0.149(8) 1 calc PR A 2
C31 C 0.0995(3) 0.8963(3) -0.1091(3) 0.0714(17) Uani 0.851(8) 1 d P A 1
H31A H 0.0657 0.9028 -0.1776 0.107 Uiso 0.851(8) 1 calc PR A 1
H31B H 0.1584 0.8949 -0.0989 0.107 Uiso 0.851(8) 1 calc PR A 1
H31C H 0.0902 0.9305 -0.0716 0.107 Uiso 0.851(8) 1 calc PR A 1
C32 C 0.14904(19) 0.92779(13) 0.2586(2) 0.0411(7) Uani 1 1 d . . .
C33 C 0.2321(2) 0.96114(14) 0.3044(3) 0.0537(9) Uani 1 1 d . . .
H33A H 0.2754 0.9313 0.3405 0.081 Uiso 1 1 calc R . .
H33B H 0.2281 0.9933 0.3484 0.081 Uiso 1 1 calc R . .
H33C H 0.2464 0.9803 0.2539 0.081 Uiso 1 1 calc R . .
C34 C 0.1231(2) 0.90361(15) 0.3385(2) 0.0527(9) Uani 1 1 d . . .
H34A H 0.0689 0.8830 0.3095 0.079 Uiso 1 1 calc R . .
H34B H 0.1191 0.9384 0.3783 0.079 Uiso 1 1 calc R . .
H34C H 0.1646 0.8739 0.3787 0.079 Uiso 1 1 calc R . .
C35 C 0.0840(2) 0.97598(15) 0.2002(3) 0.0606(10) Uani 1 1 d . . .
H35A H 0.0999 0.9934 0.1497 0.091 Uiso 1 1 calc R . .
H35B H 0.0812 1.0093 0.2430 0.091 Uiso 1 1 calc R . .
H35C H 0.0295 0.9560 0.1705 0.091 Uiso 1 1 calc R . .
C41 C 0.39564(17) 0.62009(12) 0.38978(19) 0.0294(6) Uani 1 1 d . . .
C42 C 0.31830(17) 0.63623(12) 0.31999(19) 0.0303(6) Uani 1 1 d . . .
C43 C 0.25994(19) 0.59023(13) 0.2761(2) 0.0372(7) Uani 1 1 d . . .
H43 H 0.2068 0.6011 0.2294 0.045 Uiso 1 1 calc R . .
C44 C 0.2795(2) 0.52828(13) 0.3007(2) 0.0412(7) Uani 1 1 d . . .
H44 H 0.2400 0.4969 0.2695 0.049 Uiso 1 1 calc R . .
C45 C 0.3556(2) 0.51223(13) 0.3698(2) 0.0404(7) Uani 1 1 d . . .
H45 H 0.3687 0.4699 0.3866 0.048 Uiso 1 1 calc R . .
C46 C 0.41334(19) 0.55822(13) 0.4149(2) 0.0361(6) Uani 1 1 d . . .
H46 H 0.4655 0.5472 0.4635 0.043 Uiso 1 1 calc R . .
O3 O 0.39123(13) 0.88361(9) 0.51458(15) 0.0407(5) Uani 1 1 d . C .
C51 C 0.4256(2) 0.94190(13) 0.5027(2) 0.0440(7) Uani 1 1 d . . .
H51A H 0.4023 0.9545 0.4341 0.053 Uiso 1 1 calc R B 1
H51B H 0.4868 0.9387 0.5246 0.053 Uiso 1 1 calc R B 1
C52 C 0.4037(18) 0.9870(6) 0.5611(15) 0.096(6) Uani 0.56(3) 1 d P C 1
H52A H 0.4545 1.0023 0.6140 0.115 Uiso 0.56(3) 1 calc PR C 1
H52B H 0.3747 1.0229 0.5209 0.115 Uiso 0.56(3) 1 calc PR C 1
C52B C 0.4402(10) 0.9742(9) 0.5981(12) 0.059(5) Uani 0.44(3) 1 d P C 2
H52C H 0.5003 0.9737 0.6396 0.071 Uiso 0.44(3) 1 calc PR C 2
H52D H 0.4220 1.0180 0.5859 0.071 Uiso 0.44(3) 1 calc PR C 2
C53 C 0.3524(17) 0.9581(7) 0.5982(18) 0.107(6) Uani 0.56(3) 1 d P C 1
H53A H 0.2952 0.9746 0.5668 0.128 Uiso 0.56(3) 1 calc PR C 1
H53B H 0.3723 0.9665 0.6682 0.128 Uiso 0.56(3) 1 calc PR C 1
C53B C 0.3963(19) 0.9444(10) 0.6441(13) 0.089(7) Uani 0.44(3) 1 d P C 2
H53C H 0.3559 0.9731 0.6535 0.107 Uiso 0.44(3) 1 calc PR C 2
H53D H 0.4346 0.9291 0.7080 0.107 Uiso 0.44(3) 1 calc PR C 2
C54 C 0.3522(3) 0.89157(17) 0.5819(3) 0.0710(12) Uani 1 1 d . . .
H54A H 0.3838 0.8695 0.6429 0.085 Uiso 1 1 calc R C 1
H54B H 0.2946 0.8754 0.5548 0.085 Uiso 1 1 calc R C 1
O4 O 0.41027(14) 0.90211(10) 0.12166(16) 0.0501(6) Uani 1 1 d . . .
C61 C 0.4330(3) 0.95218(19) 0.1857(3) 0.0821(14) Uani 1 1 d . . .
H61A H 0.4893 0.9672 0.1956 0.099 Uiso 1 1 calc R . .
H61B H 0.4323 0.9402 0.2488 0.099 Uiso 1 1 calc R . .
C62 C 0.3679(4) 1.0019(2) 0.1374(5) 0.108(2) Uani 1 1 d . . .
H62A H 0.3548 1.0256 0.1860 0.129 Uiso 1 1 calc R . .
H62B H 0.3877 1.0310 0.1001 0.129 Uiso 1 1 calc R . .
C63 C 0.2931(3) 0.96677(18) 0.0721(3) 0.0767(13) Uani 1 1 d . . .
H63A H 0.2458 0.9721 0.0920 0.092 Uiso 1 1 calc R . .
H63B H 0.2761 0.9807 0.0045 0.092 Uiso 1 1 calc R . .
C64 C 0.3215(2) 0.90091(16) 0.0832(3) 0.0560(9) Uani 1 1 d . . .
H64A H 0.3015 0.8786 0.1275 0.067 Uiso 1 1 calc R . .
H64B H 0.2998 0.8796 0.0200 0.067 Uiso 1 1 calc R . .
O5 O 0.60487(14) 0.83855(11) 0.29940(15) 0.0523(6) Uani 1 1 d . . .
C71 C 0.6313(2) 0.83454(18) 0.4019(2) 0.0574(9) Uani 1 1 d . . .
H71A H 0.6241 0.7916 0.4209 0.069 Uiso 1 1 calc R . .
H71B H 0.5976 0.8627 0.4241 0.069 Uiso 1 1 calc R . .
C72 C 0.7197(3) 0.8525(3) 0.4455(3) 0.0968(17) Uani 1 1 d . . .
H72A H 0.7269 0.8907 0.4843 0.116 Uiso 1 1 calc R . .
H72B H 0.7534 0.8190 0.4876 0.116 Uiso 1 1 calc R . .
C73 C 0.7449(3) 0.8632(3) 0.3643(3) 0.0871(15) Uani 1 1 d . . .
H73A H 0.7748 0.8267 0.3538 0.105 Uiso 1 1 calc R . .
H73B H 0.7814 0.9000 0.3762 0.105 Uiso 1 1 calc R . .
C74 C 0.6650(2) 0.87350(16) 0.2793(2) 0.0531(9) Uani 1 1 d . . .
H74A H 0.6501 0.9181 0.2722 0.064 Uiso 1 1 calc R . .
H74B H 0.6695 0.8588 0.2193 0.064 Uiso 1 1 calc R . .
O6 O 1.07796(18) 0.56598(16) 0.0838(2) 0.0903(9) Uani 1 1 d . E .
C81 C 1.0176(3) 0.5436(2) 0.1157(3) 0.0875(14) Uani 1 1 d . E .
H81A H 1.0414 0.5396 0.1868 0.105 Uiso 1 1 calc R . .
H81B H 0.9977 0.5023 0.0874 0.105 Uiso 1 1 calc R . .
C82 C 0.9496(4) 0.5879(4) 0.0851(5) 0.141(3) Uani 1 1 d . . .
H82A H 0.9523 0.6149 0.1393 0.169 Uiso 1 1 calc R D 1
H82B H 0.8953 0.5662 0.0599 0.169 Uiso 1 1 calc R D 1
C83 C 0.9611(6) 0.6241(7) 0.0091(11) 0.080(4) Uani 0.51(2) 1 d P E 1
H83A H 0.9331 0.6042 -0.0547 0.096 Uiso 0.51(2) 1 calc PR E 1
H83B H 0.9395 0.6668 0.0064 0.096 Uiso 0.51(2) 1 calc PR E 1
C83B C 0.9947(13) 0.6512(7) 0.0631(13) 0.101(6) Uani 0.49(2) 1 d P E 2
H83C H 0.9553 0.6765 0.0101 0.122 Uiso 0.49(2) 1 calc PR E 2
H83D H 1.0209 0.6772 0.1213 0.122 Uiso 0.49(2) 1 calc PR E 2
C84 C 1.0493(4) 0.6240(3) 0.0383(5) 0.1117(19) Uani 1 1 d . . .
H84A H 1.0642 0.6289 -0.0183 0.134 Uiso 1 1 calc R E 1
H84B H 1.0746 0.6584 0.0837 0.134 Uiso 1 1 calc R E 1

loop_
_atom_site_aniso_label
_atom_site_aniso_U_11
_atom_site_aniso_U_22
_atom_site_aniso_U_33
_atom_site_aniso_U_23
_atom_site_aniso_U_13
_atom_site_aniso_U_12
U1 0.02801(5) 0.02822(5) 0.02318(5) 0.00049(5) 0.00994(4) 0.00134(5)
K1 0.0436(4) 0.0449(4) 0.0275(3) -0.0043(3) 0.0143(3) 0.0006(3)
O1U 0.0389(11) 0.0375(10) 0.0282(10) 0.0009(8) 0.0172(9) -0.0025(9)
O2U 0.0354(11) 0.0380(10) 0.0308(10) 0.0052(8) 0.0155(9) -0.0001(9)
O1 0.0304(10) 0.0348(10) 0.0277(9) -0.0033(8) 0.0098(8) 0.0001(8)
O2 0.0321(10) 0.0353(11) 0.0294(10) -0.0019(8) 0.0090(9) 0.0037(8)
N1 0.0312(13) 0.0303(12) 0.0257(11) 0.0018(9) 0.0093(10) 0.0033(10)
N2 0.0294(12) 0.0276(11) 0.0303(12) -0.0017(9) 0.0093(10) 0.0031(9)
C1 0.0375(16) 0.0309(14) 0.0239(13) 0.0040(11) 0.0116(12) 0.0082(12)
C2 0.0282(14) 0.0392(15) 0.0226(12) 0.0027(11) 0.0086(11) 0.0038(12)
C3 0.0308(15) 0.0352(14) 0.0227(13) 0.0060(11) 0.0109(12) 0.0027(12)
C4 0.0341(14) 0.0411(16) 0.0245(12) -0.0005(12) 0.0100(11) 0.0003(14)
C5 0.0293(15) 0.0540(18) 0.0280(14) 0.0002(13) 0.0056(13) -0.0020(13)
C6 0.0305(16) 0.0532(18) 0.0298(15) 0.0050(13) 0.0110(13) 0.0056(13)
C7 0.0386(16) 0.0422(16) 0.0274(14) 0.0026(12) 0.0144(13) 0.0077(13)
C8 0.0363(16) 0.0430(17) 0.0285(14) -0.0051(13) 0.0057(13) -0.0033(13)
C9 0.057(2) 0.0419(18) 0.0397(17) -0.0016(14) 0.0146(16) -0.0047(16)
C10 0.070(2) 0.048(2) 0.0411(19) -0.0109(16) 0.0296(19) -0.0087(19)
C11 0.048(2) 0.068(2) 0.051(2) -0.0206(18) -0.0042(17) 0.0015(18)
C12 0.0312(16) 0.072(2) 0.0405(17) 0.0002(16) 0.0133(14) 0.0089(16)
C13 0.045(2) 0.144(4) 0.048(2) 0.008(2) 0.0075(18) 0.043(2)
C14 0.044(2) 0.089(3) 0.062(2) -0.001(2) 0.0196(19) 0.022(2)
C15 0.045(2) 0.103(3) 0.093(3) -0.008(3) 0.038(2) 0.001(2)
C21 0.0299(14) 0.0317(15) 0.0304(13) -0.0049(12) 0.0086(11) 0.0009(12)
C22 0.0282(13) 0.0344(14) 0.0300(13) 0.0020(12) 0.0079(11) 0.0023(13)
C23 0.0246(14) 0.0322(15) 0.0331(14) 0.0024(12) 0.0102(12) 0.0003(11)
C24 0.0273(14) 0.0309(15) 0.0410(16) 0.0005(12) 0.0116(13) -0.0001(12)
C25 0.0310(15) 0.0335(15) 0.0433(17) 0.0088(13) 0.0103(14) 0.0050(12)
C26 0.0308(15) 0.0464(17) 0.0315(14) 0.0056(13) 0.0075(13) 0.0035(13)
C27 0.0308(14) 0.0392(15) 0.0327(14) -0.0020(14) 0.0096(12) 0.0035(14)
C28 0.0372(17) 0.058(2) 0.0321(16) 0.0081(15) 0.0051(14) 0.0128(16)
C29B 0.06(2) 0.21(5) 0.025(13) 0.04(2) 0.016(15) -0.01(2)
C29 0.065(4) 0.107(4) 0.029(2) 0.008(3) 0.011(2) 0.033(3)
C30B 0.15(4) 0.08(2) 0.026(12) -0.008(14) -0.033(17) 0.02(2)
C30 0.036(2) 0.093(4) 0.038(2) 0.005(2) -0.0002(18) 0.006(2)
C31B 0.16(4) 0.09(3) 0.032(14) 0.004(15) 0.003(19) 0.08(3)
C31 0.063(3) 0.100(4) 0.041(2) 0.028(2) 0.009(2) 0.000(3)
C32 0.0353(17) 0.0347(16) 0.0471(18) -0.0033(13) 0.0093(15) 0.0076(13)
C33 0.049(2) 0.0382(18) 0.062(2) -0.0023(16) 0.0092(18) -0.0003(15)
C34 0.046(2) 0.058(2) 0.056(2) -0.0095(17) 0.0224(18) 0.0097(17)
C35 0.056(2) 0.048(2) 0.060(2) -0.0087(17) 0.0039(19) 0.0203(17)
C41 0.0378(15) 0.0265(14) 0.0266(13) -0.0019(11) 0.0156(12) 0.0032(12)
C42 0.0327(15) 0.0287(14) 0.0298(14) -0.0050(11) 0.0123(12) 0.0024(12)
C43 0.0357(16) 0.0360(16) 0.0361(16) -0.0005(12) 0.0098(13) 0.0017(13)
C44 0.0500(19) 0.0331(16) 0.0408(17) -0.0061(13) 0.0180(16) -0.0067(14)
C45 0.056(2) 0.0279(15) 0.0385(16) -0.0002(13) 0.0191(16) 0.0028(14)
C46 0.0387(16) 0.0357(16) 0.0335(15) 0.0039(12) 0.0135(13) 0.0080(13)
O3 0.0506(13) 0.0335(11) 0.0441(12) -0.0085(9) 0.0251(11) -0.0030(9)
C51 0.0418(18) 0.0388(17) 0.0452(18) -0.0028(14) 0.0103(15) -0.0072(14)
C52 0.176(19) 0.043(5) 0.086(11) -0.002(6) 0.069(12) -0.001(8)
C52B 0.066(8) 0.056(9) 0.055(8) -0.036(7) 0.024(6) -0.023(6)
C53 0.20(2) 0.054(6) 0.112(14) -0.020(8) 0.113(14) 0.008(9)
C53B 0.17(2) 0.057(10) 0.061(9) -0.024(7) 0.069(11) -0.035(10)
C54 0.111(3) 0.057(2) 0.075(3) -0.020(2) 0.069(3) -0.011(2)
O4 0.0516(14) 0.0466(13) 0.0472(13) -0.0050(10) 0.0141(11) -0.0042(11)
C61 0.110(4) 0.068(3) 0.069(3) -0.028(2) 0.036(3) -0.038(3)
C62 0.132(5) 0.054(3) 0.184(6) -0.042(3) 0.111(5) -0.025(3)
C63 0.093(3) 0.066(3) 0.095(3) 0.018(2) 0.063(3) 0.022(2)
C64 0.053(2) 0.055(2) 0.059(2) -0.0049(17) 0.0201(19) 0.0042(17)
O5 0.0532(14) 0.0687(15) 0.0352(12) -0.0008(11) 0.0173(11) -0.0156(12)
C71 0.065(2) 0.073(2) 0.0367(18) -0.0023(17) 0.0229(18) -0.019(2)
C72 0.055(3) 0.183(5) 0.051(2) 0.030(3) 0.019(2) -0.002(3)
C73 0.063(3) 0.150(4) 0.051(2) -0.007(3) 0.026(2) -0.029(3)
C74 0.070(2) 0.056(2) 0.0400(18) -0.0019(15) 0.0290(18) -0.0152(18)
O6 0.0585(19) 0.104(2) 0.097(2) -0.002(2) 0.0177(18) -0.0077(18)
C81 0.094(4) 0.106(4) 0.063(3) -0.014(3) 0.032(3) -0.021(3)
C82 0.086(4) 0.228(8) 0.129(5) 0.086(5) 0.063(4) 0.040(5)
C83 0.065(6) 0.084(8) 0.073(8) 0.006(6) 0.008(5) 0.003(5)
C83B 0.130(14) 0.106(10) 0.080(9) -0.015(7) 0.053(10) 0.033(9)
C84 0.102(5) 0.094(4) 0.143(5) 0.018(4) 0.051(4) -0.020(3)

loop_
_atom_type_symbol
_atom_type_description
_atom_type_scat_dispersion_real
_atom_type_scat_dispersion_imag
_atom_type_scat_source
C C 0.0033 0.0016 'International Tables Vol C Tables 4.2.6.8 and 6.1.1.4'
H H 0.0000 0.0000 'International Tables Vol C Tables 4.2.6.8 and 6.1.1.4'
N N 0.0061 0.0033 'International Tables Vol C Tables 4.2.6.8 and 6.1.1.4'
O O 0.0106 0.0060 'International Tables Vol C Tables 4.2.6.8 and 6.1.1.4'
K K 0.2009 0.2494 'International Tables Vol C Tables 4.2.6.8 and 6.1.1.4'
U U -9.6767 9.6646 'International Tables Vol C Tables 4.2.6.8 and 6.1.1.4'

loop_
_geom_angle_atom_site_label_1
_geom_angle_atom_site_label_2
_geom_angle_atom_site_label_3
_geom_angle
_geom_angle_site_symmetry_1
_geom_angle_site_symmetry_3
_geom_angle_publ_flag
O2U U1 O1U 177.14(8) . . ?
O2U U1 O2 92.74(7) . . ?
O1U U1 O2 88.59(7) . . ?
O2U U1 O1 86.27(7) . . ?
O1U U1 O1 91.60(7) . . ?
O2 U1 O1 159.37(6) . . ?
O2U U1 O3 85.06(7) . . ?
O1U U1 O3 92.70(7) . . ?
O2 U1 O3 79.36(6) . . ?
O1 U1 O3 80.03(6) . . ?
O2U U1 N2 94.10(8) . . ?
O1U U1 N2 88.74(8) . . ?
O2 U1 N2 69.21(6) . . ?
O1 U1 N2 131.42(6) . . ?
O3 U1 N2 148.50(7) . . ?
O2U U1 N1 89.45(8) . . ?
O1U U1 N1 91.54(7) . . ?
O2 U1 N1 132.28(6) . . ?
O1 U1 N1 68.34(6) . . ?
O3 U1 N1 148.18(7) . . ?
N2 U1 N1 63.09(7) . . ?
O2U U1 K1 38.72(6) . 4_576 ?
O1U U1 K1 139.37(6) . 4_576 ?
O2 U1 K1 130.28(5) . 4_576 ?
O1 U1 K1 47.99(4) . 4_576 ?
O3 U1 K1 84.97(5) . 4_576 ?
N2 U1 K1 113.58(5) . 4_576 ?
N1 U1 K1 71.61(5) . 4_576 ?
O2U U1 K1 161.75(6) . . ?
O1U U1 K1 20.90(6) . . ?
O2 U1 K1 86.29(4) . . ?
O1 U1 K1 100.95(4) . . ?
O3 U1 K1 112.57(5) . . ?
N2 U1 K1 68.50(5) . . ?
N1 U1 K1 77.94(5) . . ?
K1 U1 K1 142.761(16) 4_576 . ?
O1U K1 O4 94.89(7) . . ?
O1U K1 O2U 128.10(6) . 4_575 ?
O4 K1 O2U 85.10(7) . 4_575 ?
O1U K1 O5 80.78(6) . . ?
O4 K1 O5 86.25(7) . . ?
O2U K1 O5 150.44(6) 4_575 . ?
O1U K1 O1 157.67(6) . 4_575 ?
O4 K1 O1 105.63(6) . 4_575 ?
O2U K1 O1 63.75(6) 4_575 4_575 ?
O5 K1 O1 91.69(6) . 4_575 ?
O1U K1 C64 90.18(8) . . ?
O4 K1 C64 24.81(8) . . ?
O2U K1 C64 69.11(8) 4_575 . ?
O5 K1 C64 109.54(8) . . ?
O1 K1 C64 112.15(8) 4_575 . ?
O1U K1 C10 103.18(7) . 4_575 ?
O4 K1 C10 146.00(9) . 4_575 ?
O2U K1 C10 104.98(8) 4_575 4_575 ?
O5 K1 C10 68.88(9) . 4_575 ?
O1 K1 C10 54.63(7) 4_575 4_575 ?
C64 K1 C10 165.88(9) . 4_575 ?
O1U K1 U1 152.14(5) . 4_575 ?
O4 K1 U1 91.05(5) . 4_575 ?
O2U K1 U1 25.53(4) 4_575 4_575 ?
O5 K1 U1 126.84(5) . 4_575 ?
O1 K1 U1 38.51(4) 4_575 4_575 ?
C64 K1 U1 83.90(6) . 4_575 ?
C10 K1 U1 86.25(6) 4_575 4_575 ?
O1U K1 U1 14.55(4) . . ?
O4 K1 U1 104.69(5) . . ?
O2U K1 U1 117.30(4) 4_575 . ?
O5 K1 U1 92.23(5) . . ?
O1 K1 U1 149.61(4) 4_575 . ?
C64 K1 U1 94.80(7) . . ?
C10 K1 U1 99.27(6) 4_575 . ?
U1 K1 U1 139.082(17) 4_575 . ?
U1 O1U K1 144.55(9) . . ?
U1 O2U K1 115.75(9) . 4_576 ?
C3 O1 U1 137.64(16) . . ?
C3 O1 K1 110.00(15) . 4_576 ?
U1 O1 K1 93.50(6) . 4_576 ?
C23 O2 U1 136.79(17) . . ?
C1 N1 C41 116.5(2) . . ?
C1 N1 U1 126.86(18) . . ?
C41 N1 U1 116.08(16) . . ?
C21 N2 C42 117.6(2) . . ?
C21 N2 U1 124.61(18) . . ?
C42 N2 U1 117.08(16) . . ?
N1 C1 C2 128.6(3) . . ?
N1 C1 H1 115.7 . . ?
C2 C1 H1 115.7 . . ?
C3 C2 C7 120.5(3) . . ?
C3 C2 C1 124.1(2) . . ?
C7 C2 C1 115.2(2) . . ?
O1 C3 C2 120.6(2) . . ?
O1 C3 C4 122.0(2) . . ?
C2 C3 C4 117.4(2) . . ?
C5 C4 C3 118.4(3) . . ?
C5 C4 C8 120.5(3) . . ?
C3 C4 C8 121.1(2) . . ?
C4 C5 C6 125.2(3) . . ?
C4 C5 H5 117.4 . . ?
C6 C5 H5 117.4 . . ?
C7 C6 C5 115.9(3) . . ?
C7 C6 C12 123.6(3) . . ?
C5 C6 C12 120.5(3) . . ?
C6 C7 C2 122.5(3) . . ?
C6 C7 H7 118.8 . . ?
C2 C7 H7 118.8 . . ?
C11 C8 C9 107.2(3) . . ?
C11 C8 C4 113.4(3) . . ?
C9 C8 C4 108.4(2) . . ?
C11 C8 C10 107.3(3) . . ?
C9 C8 C10 108.8(3) . . ?
C4 C8 C10 111.5(3) . . ?
C8 C9 H9A 109.5 . . ?
C8 C9 H9B 109.5 . . ?
H9A C9 H9B 109.5 . . ?
C8 C9 H9C 109.5 . . ?
H9A C9 H9C 109.5 . . ?
H9B C9 H9C 109.5 . . ?
C8 C10 K1 121.6(2) . 4_576 ?
C8 C10 H10A 105(2) . . ?
K1 C10 H10A 131(2) 4_576 . ?
C8 C10 H10B 105(2) . . ?
K1 C10 H10B 68(2) 4_576 . ?
H10A C10 H10B 114(3) . . ?
C8 C10 H10C 110(2) . . ?
K1 C10 H10C 47(2) 4_576 . ?
H10A C10 H10C 106(3) . . ?
H10B C10 H10C 115(3) . . ?
C8 C11 H11A 109.5 . . ?
C8 C11 H11B 109.5 . . ?
H11A C11 H11B 109.5 . . ?
C8 C11 H11C 109.5 . . ?
H11A C11 H11C 109.5 . . ?
H11B C11 H11C 109.5 . . ?
C14 C12 C13 107.6(3) . . ?
C14 C12 C15 108.4(3) . . ?
C13 C12 C15 109.0(3) . . ?
C14 C12 C6 112.7(3) . . ?
C13 C12 C6 109.1(3) . . ?
C15 C12 C6 110.0(3) . . ?
C12 C13 H13A 109.5 . . ?
C12 C13 H13B 109.5 . . ?
H13A C13 H13B 109.5 . . ?
C12 C13 H13C 109.5 . . ?
H13A C13 H13C 109.5 . . ?
H13B C13 H13C 109.5 . . ?
C12 C14 H14A 109.5 . . ?
C12 C14 H14B 109.5 . . ?
H14A C14 H14B 109.5 . . ?
C12 C14 H14C 109.5 . . ?
H14A C14 H14C 109.5 . . ?
H14B C14 H14C 109.5 . . ?
C12 C15 H15A 109.5 . . ?
C12 C15 H15B 109.5 . . ?
H15A C15 H15B 109.5 . . ?
C12 C15 H15C 109.5 . . ?
H15A C15 H15C 109.5 . . ?
H15B C15 H15C 109.5 . . ?
N2 C21 C22 129.0(2) . . ?
N2 C21 H21 115.5 . . ?
C22 C21 H21 115.5 . . ?
C27 C22 C23 121.3(2) . . ?
C27 C22 C21 116.0(2) . . ?
C23 C22 C21 122.4(2) . . ?
O2 C23 C22 121.4(2) . . ?
O2 C23 C24 121.9(2) . . ?
C22 C23 C24 116.8(2) . . ?
C25 C24 C23 118.5(3) . . ?
C25 C24 C32 121.7(3) . . ?
C23 C24 C32 119.7(2) . . ?
C24 C25 C26 125.1(3) . . ?
C24 C25 H25 117.4 . . ?
C26 C25 H25 117.4 . . ?
C27 C26 C25 115.6(3) . . ?
C27 C26 C28 123.3(3) . . ?
C25 C26 C28 121.1(3) . . ?
C26 C27 C22 122.5(3) . . ?
C26 C27 H27 118.8 . . ?
C22 C27 H27 118.8 . . ?
C29B C28 C31B 119(2) . . ?
C29B C28 C30 137.5(14) . . ?
C31B C28 C30 54.9(19) . . ?
C29B C28 C29 38.9(17) . . ?
C31B C28 C29 134.5(10) . . ?
C30 C28 C29 110.1(4) . . ?
C29B C28 C26 109.5(11) . . ?
C31B C28 C26 113.1(10) . . ?
C30 C28 C26 110.4(3) . . ?
C29 C28 C26 112.3(3) . . ?
C29B C28 C31 71.5(17) . . ?
C31B C28 C31 55.4(19) . . ?
C30 C28 C31 108.6(3) . . ?
C29 C28 C31 106.9(4) . . ?
C26 C28 C31 108.4(3) . . ?
C29B C28 C30B 101(2) . . ?
C31B C28 C30B 107(2) . . ?
C30 C28 C30B 54.4(14) . . ?
C29 C28 C30B 62.7(15) . . ?
C26 C28 C30B 105.0(9) . . ?
C31 C28 C30B 146.4(9) . . ?
C28 C29B H29D 109.5 . . ?
C28 C29B H29E 109.5 . . ?
H29D C29B H29E 109.5 . . ?
C28 C29B H29F 109.5 . . ?
H29D C29B H29F 109.5 . . ?
H29E C29B H29F 109.5 . . ?
C28 C29 H29A 109.5 . . ?
C28 C29 H29B 109.5 . . ?
C28 C29 H29C 109.5 . . ?
C28 C30B H30D 109.5 . . ?
C28 C30B H30E 109.5 . . ?
H30D C30B H30E 109.5 . . ?
C28 C30B H30F 109.5 . . ?
H30D C30B H30F 109.5 . . ?
H30E C30B H30F 109.5 . . ?
C28 C30 H30A 109.5 . . ?
C28 C30 H30B 109.5 . . ?
C28 C30 H30C 109.5 . . ?
C28 C31B H31D 109.5 . . ?
C28 C31B H31E 109.5 . . ?
H31D C31B H31E 109.5 . . ?
C28 C31B H31F 109.5 . . ?
H31D C31B H31F 109.5 . . ?
H31E C31B H31F 109.5 . . ?
C28 C31 H31A 109.5 . . ?
C28 C31 H31B 109.5 . . ?
C28 C31 H31C 109.5 . . ?
C33 C32 C24 109.6(2) . . ?
C33 C32 C34 109.0(3) . . ?
C24 C32 C34 110.9(2) . . ?
C33 C32 C35 107.5(3) . . ?
C24 C32 C35 112.2(3) . . ?
C34 C32 C35 107.5(3) . . ?
C32 C33 H33A 109.5 . . ?
C32 C33 H33B 109.5 . . ?
H33A C33 H33B 109.5 . . ?
C32 C33 H33C 109.5 . . ?
H33A C33 H33C 109.5 . . ?
H33B C33 H33C 109.5 . . ?
C32 C34 H34A 109.5 . . ?
C32 C34 H34B 109.5 . . ?
H34A C34 H34B 109.5 . . ?
C32 C34 H34C 109.5 . . ?
H34A C34 H34C 109.5 . . ?
H34B C34 H34C 109.5 . . ?
C32 C35 H35A 109.5 . . ?
C32 C35 H35B 109.5 . . ?
H35A C35 H35B 109.5 . . ?
C32 C35 H35C 109.5 . . ?
H35A C35 H35C 109.5 . . ?
H35B C35 H35C 109.5 . . ?
C46 C41 C42 119.5(3) . . ?
C46 C41 N1 122.8(2) . . ?
C42 C41 N1 117.6(2) . . ?
C43 C42 C41 119.7(2) . . ?
C43 C42 N2 122.4(2) . . ?
C41 C42 N2 117.8(2) . . ?
C42 C43 C44 120.0(3) . . ?
C42 C43 H43 120.0 . . ?
C44 C43 H43 120.0 . . ?
C45 C44 C43 120.5(3) . . ?
C45 C44 H44 119.8 . . ?
C43 C44 H44 119.8 . . ?
C44 C45 C46 119.6(3) . . ?
C44 C45 H45 120.2 . . ?
C46 C45 H45 120.2 . . ?
C45 C46 C41 120.7(3) . . ?
C45 C46 H46 119.6 . . ?
C41 C46 H46 119.6 . . ?
C51 O3 C54 108.7(2) . . ?
C51 O3 U1 131.39(17) . . ?
C54 O3 U1 119.82(18) . . ?
O3 C51 C52 106.7(7) . . ?
O3 C51 C52B 101.9(8) . . ?
C52 C51 C52B 27.8(7) . . ?
O3 C51 H51A 110.4 . . ?
C52 C51 H51A 110.4 . . ?
C52B C51 H51A 135.0 . . ?
O3 C51 H51B 110.4 . . ?
C52 C51 H51B 110.4 . . ?
C52B C51 H51B 87.4 . . ?
H51A C51 H51B 108.6 . . ?
C53 C52 C51 107.9(11) . . ?
C53 C52 H52A 110.1 . . ?
C51 C52 H52A 110.1 . . ?
C53 C52 H52B 110.1 . . ?
C51 C52 H52B 110.1 . . ?
H52A C52 H52B 108.4 . . ?
C53B C52B C51 109.8(11) . . ?
C53B C52B H52C 109.7 . . ?
C51 C52B H52C 109.7 . . ?
C53B C52B H52D 109.7 . . ?
C51 C52B H52D 109.7 . . ?
H52C C52B H52D 108.2 . . ?
C52 C53 C54 109.8(11) . . ?
C52 C53 H53A 109.7 . . ?
C54 C53 H53A 109.7 . . ?
C52 C53 H53B 109.7 . . ?
C54 C53 H53B 109.7 . . ?
H53A C53 H53B 108.2 . . ?
C52B C53B C54 107.1(11) . . ?
C52B C53B H53C 110.3 . . ?
C54 C53B H53C 110.3 . . ?
C52B C53B H53D 110.3 . . ?
C54 C53B H53D 110.3 . . ?
H53C C53B H53D 108.6 . . ?
O3 C54 C53 105.5(7) . . ?
O3 C54 C53B 105.4(8) . . ?
C53 C54 C53B 34.0(9) . . ?
O3 C54 H54A 110.7 . . ?
C53 C54 H54A 110.7 . . ?
C53B C54 H54A 79.5 . . ?
O3 C54 H54B 110.7 . . ?
C53 C54 H54B 110.7 . . ?
C53B C54 H54B 136.4 . . ?
H54A C54 H54B 108.8 . . ?
C61 O4 C64 105.4(3) . . ?
C61 O4 K1 118.7(2) . . ?
C64 O4 K1 104.00(18) . . ?
O4 C61 C62 104.8(4) . . ?
O4 C61 H61A 110.8 . . ?
C62 C61 H61A 110.8 . . ?
O4 C61 H61B 110.8 . . ?
C62 C61 H61B 110.8 . . ?
H61A C61 H61B 108.9 . . ?
C63 C62 C61 104.8(3) . . ?
C63 C62 H62A 110.8 . . ?
C61 C62 H62A 110.8 . . ?
C63 C62 H62B 110.8 . . ?
C61 C62 H62B 110.8 . . ?
H62A C62 H62B 108.9 . . ?
C64 C63 C62 103.9(4) . . ?
C64 C63 H63A 111.0 . . ?
C62 C63 H63A 111.0 . . ?
C64 C63 H63B 111.0 . . ?
C62 C63 H63B 111.0 . . ?
H63A C63 H63B 109.0 . . ?
O4 C64 C63 106.8(3) . . ?
O4 C64 K1 51.18(14) . . ?
C63 C64 K1 153.0(3) . . ?
O4 C64 H64A 110.4 . . ?
C63 C64 H64A 110.4 . . ?
K1 C64 H64A 71.1 . . ?
O4 C64 H64B 110.4 . . ?
C63 C64 H64B 110.4 . . ?
K1 C64 H64B 93.7 . . ?
H64A C64 H64B 108.6 . . ?
C74 O5 C71 108.0(2) . . ?
C74 O5 K1 134.91(18) . . ?
C71 O5 K1 116.91(18) . . ?
O5 C71 C72 107.8(3) . . ?
O5 C71 H71A 110.1 . . ?
C72 C71 H71A 110.1 . . ?
O5 C71 H71B 110.1 . . ?
C72 C71 H71B 110.1 . . ?
H71A C71 H71B 108.5 . . ?
C73 C72 C71 105.7(3) . . ?
C73 C72 H72A 110.6 . . ?
C71 C72 H72A 110.6 . . ?
C73 C72 H72B 110.6 . . ?
C71 C72 H72B 110.6 . . ?
H72A C72 H72B 108.7 . . ?
C72 C73 C74 104.7(3) . . ?
C72 C73 H73A 110.8 . . ?
C74 C73 H73A 110.8 . . ?
C72 C73 H73B 110.8 . . ?
C74 C73 H73B 110.8 . . ?
H73A C73 H73B 108.9 . . ?
O5 C74 C73 105.0(3) . . ?
O5 C74 H74A 110.7 . . ?
C73 C74 H74A 110.7 . . ?
O5 C74 H74B 110.7 . . ?
C73 C74 H74B 110.7 . . ?
H74A C74 H74B 108.8 . . ?
C81 O6 C84 107.4(4) . . ?
O6 C81 C82 107.2(4) . . ?
O6 C81 H81A 110.3 . . ?
C82 C81 H81A 110.3 . . ?
O6 C81 H81B 110.3 . . ?
C82 C81 H81B 110.3 . . ?
H81A C81 H81B 108.5 . . ?
C81 C82 C83 104.8(6) . . ?
C81 C82 C83B 102.1(6) . . ?
C83 C82 C83B 36.0(5) . . ?
C81 C82 H82A 110.8 . . ?
C83 C82 H82A 110.8 . . ?
C83B C82 H82A 78.9 . . ?
C81 C82 H82B 110.8 . . ?
C83 C82 H82B 110.8 . . ?
C83B C82 H82B 139.8 . . ?
H82A C82 H82B 108.9 . . ?
C84 C83 C82 102.6(7) . . ?
C84 C83 H83A 111.2 . . ?
C82 C83 H83A 111.2 . . ?
C84 C83 H83B 111.2 . . ?
C82 C83 H83B 111.2 . . ?
H83A C83 H83B 109.2 . . ?
C84 C83B C82 98.2(9) . . ?
C84 C83B H83C 112.1 . . ?
C82 C83B H83C 112.1 . . ?
C84 C83B H83D 112.1 . . ?
C82 C83B H83D 112.1 . . ?
H83C C83B H83D 109.8 . . ?
C83B C84 O6 114.9(7) . . ?
C83B C84 C83 42.2(6) . . ?
O6 C84 C83 106.6(6) . . ?
C83B C84 H84A 132.2 . . ?
O6 C84 H84A 110.4 . . ?
C83 C84 H84A 110.4 . . ?
C83B C84 H84B 68.9 . . ?
O6 C84 H84B 110.4 . . ?
C83 C84 H84B 110.4 . . ?
H84A C84 H84B 108.6 . . ?

loop_
_geom_bond_atom_site_label_1
_geom_bond_atom_site_label_2
_geom_bond_distance
_geom_bond_site_symmetry_2
_geom_bond_publ_flag
U1 O2U 1.8497(18) . ?
U1 O1U 1.8529(18) . ?
U1 O2 2.3602(18) . ?
U1 O1 2.4115(18) . ?
U1 O3 2.5673(18) . ?
U1 N2 2.586(2) . ?
U1 N1 2.611(2) . ?
U1 K1 3.8658(6) 4_576 ?
U1 K1 4.2770(6) . ?
K1 O1U 2.6303(19) . ?
K1 O4 2.650(2) . ?
K1 O2U 2.685(2) 4_575 ?
K1 O5 2.726(2) . ?
K1 O1 2.8777(19) 4_575 ?
K1 C64 3.299(3) . ?
K1 C10 3.465(4) 4_575 ?
K1 U1 3.8658(6) 4_575 ?
O2U K1 2.685(2) 4_576 ?
O1 C3 1.304(3) . ?
O1 K1 2.8777(19) 4_576 ?
O2 C23 1.295(3) . ?
N1 C1 1.290(3) . ?
N1 C41 1.430(3) . ?
N2 C21 1.291(3) . ?
N2 C42 1.420(3) . ?
C1 C2 1.432(4) . ?
C1 H1 0.9500 . ?
C2 C3 1.421(4) . ?
C2 C7 1.421(4) . ?
C3 C4 1.436(4) . ?
C4 C5 1.382(4) . ?
C4 C8 1.533(4) . ?
C5 C6 1.406(4) . ?
C5 H5 0.9500 . ?
C6 C7 1.369(4) . ?
C6 C12 1.532(4) . ?
C7 H7 0.9500 . ?
C8 C11 1.528(4) . ?
C8 C9 1.531(4) . ?
C8 C10 1.539(4) . ?
C9 H9A 0.9800 . ?
C9 H9B 0.9800 . ?
C9 H9C 0.9800 . ?
C10 K1 3.465(4) 4_576 ?
C10 H10A 0.96(4) . ?
C10 H10B 0.96(4) . ?
C10 H10C 0.97(4) . ?
C11 H11A 0.9800 . ?
C11 H11B 0.9800 . ?
C11 H11C 0.9800 . ?
C12 C14 1.524(5) . ?
C12 C13 1.525(5) . ?
C12 C15 1.526(5) . ?
C13 H13A 0.9800 . ?
C13 H13B 0.9800 . ?
C13 H13C 0.9800 . ?
C14 H14A 0.9800 . ?
C14 H14B 0.9800 . ?
C14 H14C 0.9800 . ?
C15 H15A 0.9800 . ?
C15 H15B 0.9800 . ?
C15 H15C 0.9800 . ?
C21 C22 1.437(4) . ?
C21 H21 0.9500 . ?
C22 C27 1.410(4) . ?
C22 C23 1.428(4) . ?
C23 C24 1.443(4) . ?
C24 C25 1.375(4) . ?
C24 C32 1.531(4) . ?
C25 C26 1.429(4) . ?
C25 H25 0.9500 . ?
C26 C27 1.368(4) . ?
C26 C28 1.529(4) . ?
C27 H27 0.9500 . ?
C28 C29B 1.505(10) . ?
C28 C31B 1.509(10) . ?
C28 C30 1.500(5) . ?
C28 C29 1.502(6) . ?
C28 C31 1.563(6) . ?
C28 C30B 1.540(10) . ?
C29B H29D 0.9800 . ?
C29B H29E 0.9800 . ?
C29B H29F 0.9800 . ?
C29 H29A 0.9800 . ?
C29 H29B 0.9800 . ?
C29 H29C 0.9800 . ?
C30B H30D 0.9800 . ?
C30B H30E 0.9800 . ?
C30B H30F 0.9800 . ?
C30 H30A 0.9800 . ?
C30 H30B 0.9800 . ?
C30 H30C 0.9800 . ?
C31B H31D 0.9800 . ?
C31B H31E 0.9800 . ?
C31B H31F 0.9800 . ?
C31 H31A 0.9800 . ?
C31 H31B 0.9800 . ?
C31 H31C 0.9800 . ?
C32 C33 1.522(4) . ?
C32 C34 1.533(4) . ?
C32 C35 1.538(4) . ?
C33 H33A 0.9800 . ?
C33 H33B 0.9800 . ?
C33 H33C 0.9800 . ?
C34 H34A 0.9800 . ?
C34 H34B 0.9800 . ?
C34 H34C 0.9800 . ?
C35 H35A 0.9800 . ?
C35 H35B 0.9800 . ?
C35 H35C 0.9800 . ?
C41 C46 1.388(4) . ?
C41 C42 1.394(4) . ?
C42 C43 1.391(4) . ?
C43 C44 1.392(4) . ?
C43 H43 0.9500 . ?
C44 C45 1.376(4) . ?
C44 H44 0.9500 . ?
C45 C46 1.388(4) . ?
C45 H45 0.9500 . ?
C46 H46 0.9500 . ?
O3 C51 1.434(3) . ?
O3 C54 1.436(4) . ?
C51 C52 1.460(15) . ?
C51 C52B 1.527(14) . ?
C51 H51A 0.9900 . ?
C51 H51B 0.9900 . ?
C52 C53 1.38(2) . ?
C52 H52A 0.9900 . ?
C52 H52B 0.9900 . ?
C52B C53B 1.38(3) . ?
C52B H52C 0.9900 . ?
C52B H52D 0.9900 . ?
C53 C54 1.454(13) . ?
C53 H53A 0.9900 . ?
C53 H53B 0.9900 . ?
C53B C54 1.485(17) . ?
C53B H53C 0.9900 . ?
C53B H53D 0.9900 . ?
C54 H54A 0.9900 . ?
C54 H54B 0.9900 . ?
O4 C61 1.398(4) . ?
O4 C64 1.427(4) . ?
C61 C62 1.524(7) . ?
C61 H61A 0.9900 . ?
C61 H61B 0.9900 . ?
C62 C63 1.498(6) . ?
C62 H62A 0.9900 . ?
C62 H62B 0.9900 . ?
C63 C64 1.492(5) . ?
C63 H63A 0.9900 . ?
C63 H63B 0.9900 . ?
C64 H64A 0.9900 . ?
C64 H64B 0.9900 . ?
O5 C74 1.417(4) . ?
O5 C71 1.432(4) . ?
C71 C72 1.474(5) . ?
C71 H71A 0.9900 . ?
C71 H71B 0.9900 . ?
C72 C73 1.471(5) . ?
C72 H72A 0.9900 . ?
C72 H72B 0.9900 . ?
C73 C74 1.497(5) . ?
C73 H73A 0.9900 . ?
C73 H73B 0.9900 . ?
C74 H74A 0.9900 . ?
C74 H74B 0.9900 . ?
O6 C81 1.403(5) . ?
O6 C84 1.419(6) . ?
C81 C82 1.451(7) . ?
C81 H81A 0.9900 . ?
C81 H81B 0.9900 . ?
C82 C83 1.462(12) . ?
C82 C83B 1.673(18) . ?
C82 H82A 0.9900 . ?
C82 H82B 0.9900 . ?
C83 C84 1.428(10) . ?
C83 H83A 0.9900 . ?
C83 H83B 0.9900 . ?
C83B C84 1.293(11) . ?
C83B H83C 0.9900 . ?
C83B H83D 0.9900 . ?
C84 H84A 0.9900 . ?
C84 H84B 0.9900 . ?
